data_1561637
loop_
_publ_author_name
'Samo\<lov\'a, Erika'
'Dehno Khalaji, Aliakbar'
'Eigner, V\'aclav'

_publ_section_title
;
 4-Bromo-2-[({2-[(2-hydroxyethyl)amino]ethyl}imino)methyl]phenol
;
_journal_coeditor_code BT4109
_journal_issue 4
_journal_name_full IUCrData
_journal_page_first x210335
_journal_paper_doi 10.1107/S2414314621003357
_journal_volume 6
_journal_year 2021
_chemical_formula_iupac 'C11 H15 Br1 N2 O2'
_chemical_formula_moiety 'C11 H15 Br1 N2 O2'
_chemical_formula_sum 'C11 H15 Br N2 O2'
_chemical_formula_weight 287.2
_chemical_name_systematic
;
4-Bromo-2-[({2-[(2-hydroxyethyl)amino]ethyl}imino)methyl]phenol
;
_space_group_IT_number 4
_space_group_name_Hall 'P 2yb'
_space_group_name_H-M_alt 'P 1 21 1'
_symmetry_cell_setting monoclinic
_symmetry_space_group_name_Hall 'P 2yb'
_symmetry_space_group_name_H-M 'P 1 21 1'
_cell_angle_alpha 90
_cell_angle_beta 90.497(2)
_cell_angle_gamma 90
_cell_formula_units_Z 4
_cell_length_a 6.0518(2)
_cell_length_b 27.7837(7)
_cell_length_c 6.9028(2)
_cell_measurement_reflns_used 5986
_cell_measurement_temperature 94.98(10)
_cell_measurement_theta_max 75.39
_cell_measurement_theta_min 6.35
_cell_volume 1160.60(6)
_computing_cell_refinement
;
CrysAlisPro (Rigaku OD, 2015)
;
_computing_data_collection
;
CrysAlisPro (Rigaku OD, 2015)
;
_computing_data_reduction
;
CrysAlisPro (Rigaku OD, 2015)
;
_computing_molecular_graphics
;
DIAMOND  (Brandenburg, 1999)
;
_computing_structure_refinement
;
Jana2006 (Pet\<r\'i\<cek <i>et al.</i>,  2014), <i>MCE</i>
(Rohl\'i\<cek & Hu\<s\'ak, 2007)
;
_computing_structure_solution
;
Superflip (Palatinus & Chapuis, (2007)
;
_diffrn_ambient_temperature 94.98
_diffrn_detector 'CCD plate'
_diffrn_detector_area_resol_mean 5.2027
_diffrn_measured_fraction_theta_full 0.98
_diffrn_measured_fraction_theta_max 0.98
_diffrn_measurement_device 'four-circle diffractometer'
_diffrn_measurement_device_type 'Rigaku Oxford Diffraction SuperNova, Dual, Cu at zero, AtlasS2'
_diffrn_measurement_method '\w scans'
_diffrn_radiation_monochromator mirror
_diffrn_radiation_probe x-ray
_diffrn_radiation_source 'X-ray tube'
_diffrn_radiation_type 'Cu K\a'
_diffrn_radiation_wavelength 1.54184
_diffrn_reflns_av_R_equivalents 0.0207
_diffrn_reflns_av_unetI/netI 0.028
_diffrn_reflns_limit_h_max 7
_diffrn_reflns_limit_h_min -7
_diffrn_reflns_limit_k_max 34
_diffrn_reflns_limit_k_min -34
_diffrn_reflns_limit_l_max 8
_diffrn_reflns_limit_l_min -7
_diffrn_reflns_number 8118
_diffrn_reflns_theta_full 75.51
_diffrn_reflns_theta_max 75.51
_diffrn_reflns_theta_min 6.37
_diffrn_source 'micro-focus sealed X-ray tube'
_exptl_absorpt_coefficient_mu 4.741
_exptl_absorpt_correction_T_max 0.816
_exptl_absorpt_correction_T_min 0.34
_exptl_absorpt_correction_type analytical
_exptl_absorpt_process_details
;
(CrysAlisPro; Rigaku OD, 2015)
;
_exptl_crystal_colour colourless
_exptl_crystal_density_diffrn 1.6434
_exptl_crystal_description platelet
_exptl_crystal_F_000 584
_exptl_crystal_size_max 0.38
_exptl_crystal_size_mid 0.246
_exptl_crystal_size_min 0.044
_refine_diff_density_max 0.81
_refine_diff_density_min -0.48
_refine_ls_abs_structure_details
;
Flack (1983), 2215 Friedel pairs
;
_refine_ls_abs_structure_Flack -0.03(3)
_refine_ls_extinction_method none
_refine_ls_goodness_of_fit_gt 2.3377
_refine_ls_goodness_of_fit_ref 2.3049
_refine_ls_hydrogen_treatment mixed
_refine_ls_number_constraints 103
_refine_ls_number_parameters 308
_refine_ls_number_reflns 4637
_refine_ls_number_restraints 6
_refine_ls_R_factor_all 0.0553
_refine_ls_R_factor_gt 0.0546
_refine_ls_shift/su_max 0.0004
_refine_ls_shift/su_mean 0.0000
_refine_ls_structure_factor_coef Fsqd
_refine_ls_weighting_details w=1/(\s^2^(I)+0.0016I^2^)
_refine_ls_weighting_scheme sigma
_refine_ls_wR_factor_gt 0.1339
_refine_ls_wR_factor_ref 0.1343
_reflns_number_gt 4488
_reflns_number_total 4637
_reflns_threshold_expression I>3\s(I)
_cod_data_source_file bt4109sup1.cif
_cod_data_source_block I
_cod_database_code 1561637

loop_
_space_group_symop_id
_space_group_symop_operation_xyz
1 x,y,z
2 -x,y+1/2,-z

loop_
_atom_site_type_symbol
_atom_site_label
_atom_site_fract_x
_atom_site_fract_y
_atom_site_fract_z
_atom_site_U_iso_or_equiv
_atom_site_adp_type
_atom_site_calc_flag
_atom_site_refinement_flags
_atom_site_occupancy
_atom_site_site_symmetry_multiplicity
_atom_site_disorder_assembly
_atom_site_disorder_group
Br Br1a 0.82327(7) 0.119124(17) 0.59379(6) 0.01689(14) Uani d . 1 2 . .
Br Br1b 0.67219(7) 0.617268(17) 0.82063(6) 0.01663(14) Uani d . 1 2 . .
O O1a 0.3912(6) 0.31366(13) 0.6749(5) 0.0160(10) Uani d . 1 2 . .
O O2a 1.4292(6) 0.51220(14) 0.8603(5) 0.0181(10) Uani d . 1 2 . .
O O1b 1.0984(6) 0.81041(13) 0.9575(6) 0.0170(10) Uani d . 1 2 . .
O O2b 0.0585(6) 1.01653(14) 0.6475(5) 0.0173(10) Uani d . 1 2 . .
N N1a 0.7625(7) 0.35173(15) 0.5676(6) 0.0136(11) Uani d . 1 2 . .
N N2a 1.0395(7) 0.46689(15) 0.7058(6) 0.0138(11) Uani d . 1 2 . .
N N1b 0.7210(7) 0.84968(16) 0.8774(6) 0.0147(11) Uani d . 1 2 . .
N N2b 0.4536(7) 0.96878(15) 0.7831(6) 0.0130(11) Uani d . 1 2 . .
C C1a 0.4889(8) 0.27034(18) 0.6505(7) 0.0123(13) Uani d . 1 2 . .
C C2a 0.7071(8) 0.26658(17) 0.5792(6) 0.0113(12) Uani d . 1 2 . .
C C3a 0.8022(7) 0.22102(17) 0.5563(7) 0.0110(12) Uani d . 1 2 . .
C C4a 0.6828(8) 0.18042(17) 0.6059(7) 0.0127(13) Uani d . 1 2 . .
C C5a 0.4692(8) 0.18358(18) 0.6760(7) 0.0135(13) Uani d . 1 2 . .
C C6a 0.3746(8) 0.22869(18) 0.6977(7) 0.0136(13) Uani d . 1 2 . .
C C7a 0.8414(8) 0.30963(18) 0.5459(7) 0.0119(12) Uani d . 1 2 . .
C C8a 0.9119(8) 0.39261(18) 0.5457(8) 0.0153(14) Uani d . 1 2 . .
C C9a 0.9002(8) 0.42429(17) 0.7262(7) 0.0156(13) Uani d . 1 2 . .
C C10a 1.0340(9) 0.49712(19) 0.8800(7) 0.0147(14) Uani d . 1 2 . .
C C11a 1.2178(9) 0.53440(19) 0.8765(8) 0.0169(14) Uani d . 1 2 . .
C C1b 1.0028(8) 0.76776(19) 0.9183(7) 0.0132(13) Uani d . 1 2 . .
C C2b 0.7840(8) 0.76505(17) 0.8468(7) 0.0123(13) Uani d . 1 2 . .
C C3b 0.6901(7) 0.71945(18) 0.8096(6) 0.0111(12) Uani d . 1 2 . .
C C4b 0.8125(8) 0.67826(17) 0.8475(7) 0.0128(13) Uani d . 1 2 . .
C C5b 1.0266(8) 0.68081(17) 0.9183(7) 0.0129(13) Uani d . 1 2 . .
C C6b 1.1215(8) 0.72560(19) 0.9527(7) 0.0138(13) Uani d . 1 2 . .
C C7b 0.6447(8) 0.80791(19) 0.8387(7) 0.0131(13) Uani d . 1 2 . .
C C8b 0.5641(8) 0.8890(2) 0.8969(7) 0.0174(15) Uani d . 1 2 . .
C C9b 0.5974(8) 0.92782(17) 0.7427(7) 0.0132(12) Uani d . 1 2 . .
C C10b 0.4570(8) 1.00481(18) 0.6268(7) 0.0140(14) Uani d . 1 2 . .
C C11b 0.2681(8) 1.04018(18) 0.6529(8) 0.0166(14) Uani d . 1 2 . .
H H1o1a 0.477(9) 0.3360(17) 0.656(10) 0.0192 Uiso d . 1 2 . .
H H1o2a 1.447(12) 0.501(2) 0.970(4) 0.0217 Uiso d . 1 2 . .
H H1o1b 1.022(10) 0.8341(15) 0.933(10) 0.0204 Uiso d . 1 2 . .
H H1o2b 0.047(12) 1.006(2) 0.537(4) 0.0208 Uiso d . 1 2 . .
H H1n2a 1.177(3) 0.460(2) 0.679(9) 0.0165 Uiso d . 1 2 . .
H H1n2b 0.316(4) 0.958(2) 0.786(9) 0.0157 Uiso d . 1 2 . .
H H1c3a 0.949114 0.217962 0.506473 0.0132 Uiso d . 1 2 . .
H H1c5a 0.388396 0.155044 0.708997 0.0162 Uiso d . 1 2 . .
H H1c6a 0.226862 0.231176 0.746291 0.0163 Uiso d . 1 2 . .
H H1c7a 0.992328 0.305995 0.506916 0.0142 Uiso d . 1 2 . .
H H1c8a 0.868714 0.41104 0.433975 0.0184 Uiso d . 1 2 . .
H H2c8a 1.06028 0.381103 0.530093 0.0184 Uiso d . 1 2 . .
H H1c9a 0.750008 0.434045 0.7466 0.0187 Uiso d . 1 2 . .
H H2c9a 0.947685 0.406141 0.837289 0.0187 Uiso d . 1 2 . .
H H1c10a 1.050579 0.477245 0.992939 0.0176 Uiso d . 1 2 . .
H H2c10a 0.893641 0.513099 0.887122 0.0176 Uiso d . 1 2 . .
H H1c11a 1.194585 0.555849 0.769179 0.0203 Uiso d . 1 2 . .
H H2c11a 1.213354 0.553276 0.992845 0.0203 Uiso d . 1 2 . .
H H1c3b 0.542552 0.716952 0.758373 0.0133 Uiso d . 1 2 . .
H H1c5b 1.108922 0.65191 0.943463 0.0155 Uiso d . 1 2 . .
H H1c6b 1.270528 0.727504 1.00081 0.0166 Uiso d . 1 2 . .
H H1c7b 0.491711 0.804593 0.8034 0.0157 Uiso d . 1 2 . .
H H1c8b 0.579114 0.903103 1.023326 0.0208 Uiso d . 1 2 . .
H H2c8b 0.41626 0.876651 0.887421 0.0208 Uiso d . 1 2 . .
H H1c9b 0.748732 0.938194 0.744645 0.0159 Uiso d . 1 2 . .
H H2c9b 0.561579 0.91489 0.617336 0.0159 Uiso d . 1 2 . .
H H1c10b 0.441354 0.988939 0.503918 0.0168 Uiso d . 1 2 . .
H H2c10b 0.59503 1.021837 0.630526 0.0168 Uiso d . 1 2 . .
H H1c11b 0.285747 1.056606 0.77445 0.0199 Uiso d . 1 2 . .
H H2c11b 0.273235 1.0641 0.552719 0.0199 Uiso d . 1 2 . .

loop_
_atom_site_aniso_label
_atom_site_aniso_U_11
_atom_site_aniso_U_22
_atom_site_aniso_U_33
_atom_site_aniso_U_12
_atom_site_aniso_U_13
_atom_site_aniso_U_23
_atom_site_aniso_type_symbol
Br1a 0.0181(2) 0.0121(2) 0.0204(2) 0.0014(2) -0.00076(17) -0.0019(2) Br
Br1b 0.0185(2) 0.0122(2) 0.0192(2) -0.0015(2) -0.00028(17) -0.0015(2) Br
O1a 0.0109(16) 0.0154(17) 0.0216(18) 0.0020(13) 0.0010(14) -0.0024(15) O
O2a 0.0133(17) 0.0247(19) 0.0162(17) -0.0031(14) 0.0002(14) 0.0033(15) O
O1b 0.0106(16) 0.0154(17) 0.0249(19) -0.0008(13) -0.0014(14) -0.0021(15) O
O2b 0.0138(16) 0.0240(19) 0.0143(16) 0.0014(14) -0.0011(13) -0.0026(14) O
N1a 0.0119(18) 0.015(2) 0.0133(18) -0.0008(16) -0.0012(14) 0.0011(15) N
N2a 0.0125(18) 0.0143(19) 0.0146(19) -0.0025(15) 0.0002(15) 0.0001(16) N
N1b 0.0149(19) 0.014(2) 0.015(2) 0.0022(16) 0.0014(16) 0.0023(16) N
N2b 0.0105(18) 0.0136(19) 0.015(2) -0.0003(14) 0.0009(15) -0.0015(16) N
C1a 0.011(2) 0.017(2) 0.009(2) 0.0011(18) -0.0007(17) -0.0011(18) C
C2a 0.011(2) 0.017(2) 0.0064(19) -0.0010(18) -0.0020(16) 0.0004(17) C
C3a 0.008(2) 0.013(2) 0.0116(19) -0.0002(17) -0.0007(16) 0.0009(17) C
C4a 0.015(2) 0.011(2) 0.011(2) 0.0018(17) -0.0019(17) -0.0020(16) C
C5a 0.014(2) 0.016(2) 0.010(2) -0.0047(18) -0.0037(18) 0.0009(17) C
C6a 0.008(2) 0.022(3) 0.011(2) -0.0001(19) -0.0018(17) -0.0017(18) C
C7a 0.009(2) 0.016(2) 0.010(2) -0.0003(17) -0.0003(16) 0.0014(18) C
C8a 0.013(2) 0.014(2) 0.019(3) -0.0026(18) -0.0001(18) 0.0023(18) C
C9a 0.016(2) 0.015(2) 0.016(2) -0.0021(18) 0.0002(18) -0.0004(18) C
C10a 0.012(2) 0.017(3) 0.016(2) 0.0000(19) -0.0005(19) 0.0000(18) C
C11a 0.016(2) 0.019(3) 0.016(2) 0.0004(19) -0.0018(19) -0.0006(19) C
C1b 0.012(2) 0.017(2) 0.010(2) -0.0011(18) 0.0033(17) -0.0001(18) C
C2b 0.013(2) 0.015(2) 0.008(2) 0.0004(18) 0.0011(17) 0.0010(18) C
C3b 0.009(2) 0.013(2) 0.011(2) 0.0007(17) -0.0004(16) 0.0014(17) C
C4b 0.016(2) 0.013(2) 0.010(2) -0.0021(18) 0.0012(18) -0.0023(17) C
C5b 0.015(2) 0.013(2) 0.011(2) 0.0054(18) 0.0016(18) 0.0005(17) C
C6b 0.009(2) 0.019(2) 0.013(2) -0.0006(18) 0.0011(19) 0.0013(19) C
C7b 0.009(2) 0.018(2) 0.013(2) 0.0005(18) 0.0008(17) 0.0010(18) C
C8b 0.018(3) 0.015(3) 0.019(3) 0.0007(17) 0.004(2) -0.0006(18) C
C9b 0.012(2) 0.013(2) 0.014(2) 0.0019(17) 0.0001(18) 0.0003(18) C
C10b 0.011(2) 0.018(3) 0.013(2) 0.0013(18) 0.0028(19) 0.0015(17) C
C11b 0.016(2) 0.014(2) 0.020(2) 0.0017(19) 0.001(2) 0.0009(19) C

loop_
_atom_type_symbol
_atom_type_scat_dispersion_real
_atom_type_scat_dispersion_imag
_atom_type_scat_source
C 0.0181 0.0091 'International Tables Vol C tables 4.2.6.8 and 6.1.1.1'
H 0.0000 0.0000 'International Tables Vol C tables 4.2.6.8 and 6.1.1.1'
Br -0.6763 1.2805 'International Tables Vol C tables 4.2.6.8 and 6.1.1.1'
N 0.0311 0.0180 'International Tables Vol C tables 4.2.6.8 and 6.1.1.1'
O 0.0492 0.0322 'International Tables Vol C tables 4.2.6.8 and 6.1.1.1'

loop_
_exptl_crystal_face_index_h
_exptl_crystal_face_index_k
_exptl_crystal_face_index_l
_exptl_crystal_face_perp_dist
? ? ? ?

loop_
_geom_angle_atom_site_label_1
_geom_angle_atom_site_label_2
_geom_angle_atom_site_label_3
_geom_angle_site_symmetry_1
_geom_angle_site_symmetry_2
_geom_angle_site_symmetry_3
_geom_angle
_geom_angle_publ_flag
C1a O1a H1o1a . . . 112(4) ?
C11a O2a H1o2a . . . 101(5) ?
C1b O1b H1o1b . . . 115(4) ?
C11b O2b H1o2b . . . 105(5) ?
C7a N1a C8a . . . 118.0(4) ?
C9a N2a C10a . . . 111.6(4) ?
C9a N2a H1n2a . . . 113(4) ?
C10a N2a H1n2a . . . 109(4) ?
C7b N1b C8b . . . 117.9(4) ?
C9b N2b C10b . . . 112.2(4) ?
C9b N2b H1n2b . . . 108(4) ?
C10b N2b H1n2b . . . 105(4) ?
O1a C1a C2a . . . 121.3(4) ?
O1a C1a C6a . . . 119.5(4) ?
C2a C1a C6a . . . 119.2(4) ?
C1a C2a C3a . . . 119.4(4) ?
C1a C2a C7a . . . 120.9(4) ?
C3a C2a C7a . . . 119.4(4) ?
C2a C3a C4a . . . 119.5(4) ?
C2a C3a H1c3a . . . 120.23 ?
C4a C3a H1c3a . . . 120.23 ?
Br1a C4a C3a . . . 118.9(4) ?
Br1a C4a C5a . . . 119.3(4) ?
C3a C4a C5a . . . 121.7(4) ?
C4a C5a C6a . . . 118.8(4) ?
C4a C5a H1c5a . . . 120.6 ?
C6a C5a H1c5a . . . 120.6 ?
C1a C6a C5a . . . 121.4(5) ?
C1a C6a H1c6a . . . 119.31 ?
C5a C6a H1c6a . . . 119.31 ?
N1a C7a C2a . . . 121.5(4) ?
N1a C7a H1c7a . . . 119.24 ?
C2a C7a H1c7a . . . 119.24 ?
N1a C8a C9a . . . 109.3(4) ?
N1a C8a H1c8a . . . 109.47 ?
N1a C8a H2c8a . . . 109.47 ?
C9a C8a H1c8a . . . 109.47 ?
C9a C8a H2c8a . . . 109.47 ?
H1c8a C8a H2c8a . . . 109.64 ?
N2a C9a C8a . . . 111.0(4) ?
N2a C9a H1c9a . . . 109.47 ?
N2a C9a H2c9a . . . 109.47 ?
C8a C9a H1c9a . . . 109.47 ?
C8a C9a H2c9a . . . 109.47 ?
H1c9a C9a H2c9a . . . 107.95 ?
N2a C10a C11a . . . 110.8(4) ?
N2a C10a H1c10a . . . 109.47 ?
N2a C10a H2c10a . . . 109.47 ?
C11a C10a H1c10a . . . 109.47 ?
C11a C10a H2c10a . . . 109.47 ?
H1c10a C10a H2c10a . . . 108.1 ?
O2a C11a C10a . . . 111.3(4) ?
O2a C11a H1c11a . . . 109.47 ?
O2a C11a H2c11a . . . 109.47 ?
C10a C11a H1c11a . . . 109.47 ?
C10a C11a H2c11a . . . 109.47 ?
H1c11a C11a H2c11a . . . 107.54 ?
O1b C1b C2b . . . 121.2(4) ?
O1b C1b C6b . . . 119.1(4) ?
C2b C1b C6b . . . 119.7(5) ?
C1b C2b C3b . . . 119.1(4) ?
C1b C2b C7b . . . 120.6(4) ?
C3b C2b C7b . . . 119.6(4) ?
C2b C3b C4b . . . 119.5(4) ?
C2b C3b H1c3b . . . 120.24 ?
C4b C3b H1c3b . . . 120.24 ?
Br1b C4b C3b . . . 118.6(4) ?
Br1b C4b C5b . . . 119.7(4) ?
C3b C4b C5b . . . 121.5(4) ?
C4b C5b C6b . . . 119.4(4) ?
C4b C5b H1c5b . . . 120.31 ?
C6b C5b H1c5b . . . 120.31 ?
C1b C6b C5b . . . 120.8(4) ?
C1b C6b H1c6b . . . 119.6 ?
C5b C6b H1c6b . . . 119.6 ?
N1b C7b C2b . . . 121.7(4) ?
N1b C7b H1c7b . . . 119.13 ?
C2b C7b H1c7b . . . 119.13 ?
N1b C8b C9b . . . 112.0(4) ?
N1b C8b H1c8b . . . 109.47 ?
N1b C8b H2c8b . . . 109.47 ?
C9b C8b H1c8b . . . 109.47 ?
C9b C8b H2c8b . . . 109.47 ?
H1c8b C8b H2c8b . . . 106.79 ?
N2b C9b C8b . . . 109.5(4) ?
N2b C9b H1c9b . . . 109.47 ?
N2b C9b H2c9b . . . 109.47 ?
C8b C9b H1c9b . . . 109.47 ?
C8b C9b H2c9b . . . 109.47 ?
H1c9b C9b H2c9b . . . 109.45 ?
N2b C10b C11b . . . 109.7(4) ?
N2b C10b H1c10b . . . 109.47 ?
N2b C10b H2c10b . . . 109.47 ?
C11b C10b H1c10b . . . 109.47 ?
C11b C10b H2c10b . . . 109.47 ?
H1c10b C10b H2c10b . . . 109.22 ?
O2b C11b C10b . . . 111.6(4) ?
O2b C11b H1c11b . . . 109.47 ?
O2b C11b H2c11b . . . 109.47 ?
C10b C11b H1c11b . . . 109.47 ?
C10b C11b H2c11b . . . 109.47 ?
H1c11b C11b H2c11b . . . 107.25 ?

loop_
_geom_bond_atom_site_label_1
_geom_bond_atom_site_label_2
_geom_bond_site_symmetry_1
_geom_bond_site_symmetry_2
_geom_bond_distance
_geom_bond_publ_flag
Br1a C4a . . 1.906(5) ?
Br1b C4b . . 1.904(5) ?
O1a C1a . . 1.352(6) ?
O1a H1o1a . . 0.82(5) ?
O2a C11a . . 1.425(6) ?
O2a H1o2a . . 0.82(3) ?
O1b C1b . . 1.345(6) ?
O1b H1o1b . . 0.82(5) ?
O2b C11b . . 1.429(6) ?
O2b H1o2b . . 0.82(3) ?
N1a C7a . . 1.273(6) ?
N1a C8a . . 1.460(6) ?
N2a C9a . . 1.460(6) ?
N2a C10a . . 1.467(7) ?
N2a H1n2a . . 0.88(3) ?
N1b C7b . . 1.276(7) ?
N1b C8b . . 1.455(7) ?
N2b C9b . . 1.461(6) ?
N2b C10b . . 1.472(7) ?
N2b H1n2b . . 0.88(3) ?
C1a C2a . . 1.417(7) ?
C1a C6a . . 1.388(7) ?
C2a C3a . . 1.400(7) ?
C2a C7a . . 1.465(7) ?
C3a C4a . . 1.384(7) ?
C3a H1c3a . . 0.96 ?
C4a C5a . . 1.387(7) ?
C5a C6a . . 1.387(7) ?
C5a H1c5a . . 0.96 ?
C6a H1c6a . . 0.96 ?
C7a H1c7a . . 0.96 ?
C8a C9a . . 1.528(7) ?
C8a H1c8a . . 0.96 ?
C8a H2c8a . . 0.96 ?
C9a H1c9a . . 0.96 ?
C9a H2c9a . . 0.96 ?
C10a C11a . . 1.520(7) ?
C10a H1c10a . . 0.96 ?
C10a H2c10a . . 0.96 ?
C11a H1c11a . . 0.96 ?
C11a H2c11a . . 0.96 ?
C1b C2b . . 1.411(7) ?
C1b C6b . . 1.393(7) ?
C2b C3b . . 1.411(7) ?
C2b C7b . . 1.460(7) ?
C3b C4b . . 1.387(7) ?
C3b H1c3b . . 0.96 ?
C4b C5b . . 1.382(7) ?
C5b C6b . . 1.390(7) ?
C5b H1c5b . . 0.96 ?
C6b H1c6b . . 0.96 ?
C7b H1c7b . . 0.96 ?
C8b C9b . . 1.530(7) ?
C8b H1c8b . . 0.96 ?
C8b H2c8b . . 0.96 ?
C9b H1c9b . . 0.96 ?
C9b H2c9b . . 0.96 ?
C10b C11b . . 1.519(7) ?
C10b H1c10b . . 0.96 ?
C10b H2c10b . . 0.96 ?
C11b H1c11b . . 0.96 ?
C11b H2c11b . . 0.96 ?

loop_
_geom_hbond_atom_site_label_D
_geom_hbond_atom_site_label_H
_geom_hbond_atom_site_label_A
_geom_hbond_site_symmetry_D
_geom_hbond_site_symmetry_H
_geom_hbond_site_symmetry_A
_geom_hbond_distance_DH
_geom_hbond_distance_HA
_geom_hbond_distance_DA
_geom_hbond_angle_DHA
_geom_hbond_publ_flag
O1a H1o1a N1a . . . 0.82(5) 1.89(6) 2.597(5) 144(5) y
O1a H1o1a C7a . . . 0.82(5) 2.45(6) 2.876(6) 113(4) ?
O2a H1o2a N2b . . 2_747 0.82(3) 2.02(4) 2.826(6) 168(6) y
O1b H1o1b N1b . . . 0.82(5) 1.91(6) 2.587(6) 139(5) y
O2b H1o2b N2a . . 2_656 0.82(3) 2.06(4) 2.859(6) 165(6) y
N2a H1n2a O2a . . . 0.88(3) 2.45(5) 2.871(6) 110(5) y
N2b H1n2b O2b . . . 0.88(3) 2.44(5) 2.884(5) 112(5) y

loop_
_geom_torsion_atom_site_label_1
_geom_torsion_atom_site_label_2
_geom_torsion_atom_site_label_3
_geom_torsion_atom_site_label_4
_geom_torsion_site_symmetry_1
_geom_torsion_site_symmetry_2
_geom_torsion_site_symmetry_3
_geom_torsion_site_symmetry_4
_geom_torsion
_geom_torsion_publ_flag
? ? ? ? ? ? ? ? ? ?

loop_
_restr_angle_atom_site_label_1
_restr_angle_site_symmetry_1
_restr_angle_atom_site_label_2
_restr_angle_site_symmetry_2
_restr_angle_atom_site_label_3
_restr_angle_site_symmetry_3
_restr_angle_target
_restr_angle_target_weight_param
? ? ? ? ? ? ? ?

loop_
_restr_distance_atom_site_label_1
_restr_distance_site_symmetry_1
_restr_distance_atom_site_label_2
_restr_distance_site_symmetry_2
_restr_distance_target
_restr_distance_target_weight_param
H1o1a . O1a . 0.82 0.001
H1o2a . O2a . 0.82 0.001
H1o1b . O1b . 0.82 0.001
H1o2b . O2b . 0.82 0.001
H1n2a . N2a . 0.88 0.001
H1n2b . N2b . 0.88 0.001

loop_
_restr_equal_angle_atom_site_label_1
_restr_equal_angle_site_symmetry_1
_restr_equal_angle_atom_site_label_2
_restr_equal_angle_site_symmetry_2
_restr_equal_angle_atom_site_label_3
_restr_equal_angle_site_symmetry_3
_restr_equal_angle_class_class_id
_restr_equal_angle_class_target_weight_param
? ? ? ? ? ? ? ?

loop_
_restr_equal_distance_atom_site_label_1
_restr_equal_distance_site_symmetry_1
_restr_equal_distance_atom_site_label_2
_restr_equal_distance_site_symmetry_2
_restr_equal_distance_class_class_id
_restr_equal_distance_class_target_weight_param
? ? ? ? ? ?

loop_
_restr_equal_torsion_atom_site_label_1
_restr_equal_torsion_site_symmetry_1
_restr_equal_torsion_atom_site_label_2
_restr_equal_torsion_site_symmetry_2
_restr_equal_torsion_atom_site_label_3
_restr_equal_torsion_site_symmetry_3
_restr_equal_torsion_atom_site_label_4
_restr_equal_torsion_site_symmetry_4
_restr_equal_torsion_class_class_id
_restr_equal_torsion_class_target_weight_param
? ? ? ? ? ? ? ? ? ?

loop_
_restr_torsion_atom_site_label_1
_restr_torsion_site_symmetry_1
_restr_torsion_atom_site_label_2
_restr_torsion_site_symmetry_2
_restr_torsion_atom_site_label_3
_restr_torsion_site_symmetry_3
_restr_torsion_atom_site_label_4
_restr_torsion_site_symmetry_4
_restr_torsion_angle_target
_restr_torsion_weight_param
? ? ? ? ? ? ? ? ? ?

loop_
_twin_individual_id
_twin_individual_mass_fraction_refined
_twin_individual_twin_matrix_11
_twin_individual_twin_matrix_12
_twin_individual_twin_matrix_13
_twin_individual_twin_matrix_21
_twin_individual_twin_matrix_22
_twin_individual_twin_matrix_23
_twin_individual_twin_matrix_31
_twin_individual_twin_matrix_32
_twin_individual_twin_matrix_33
1 1.03(3) 1 0 0 0 1 0 0 0 1
2 -0.03(3) -1 0 0 0 -1 0 0 0 -1

loop_
_jana_atom_site_adp_c_label
_jana_atom_site_adp_c_type_symbol
_jana_atom_site_adp_c_111
_jana_atom_site_adp_c_112
_jana_atom_site_adp_c_113
_jana_atom_site_adp_c_122
_jana_atom_site_adp_c_123
_jana_atom_site_adp_c_133
_jana_atom_site_adp_c_222
_jana_atom_site_adp_c_223
_jana_atom_site_adp_c_233
_jana_atom_site_adp_c_333
? ? ? ? ? ? ? ? ? ? ? ?

loop_
_jana_atom_site_adp_d_label
_jana_atom_site_adp_d_type_symbol
_jana_atom_site_adp_d_1111
_jana_atom_site_adp_d_1112
_jana_atom_site_adp_d_1113
_jana_atom_site_adp_d_1122
_jana_atom_site_adp_d_1123
_jana_atom_site_adp_d_1133
_jana_atom_site_adp_d_1222
_jana_atom_site_adp_d_1223
_jana_atom_site_adp_d_1233
_jana_atom_site_adp_d_1333
_jana_atom_site_adp_d_2222
_jana_atom_site_adp_d_2223
_jana_atom_site_adp_d_2233
_jana_atom_site_adp_d_2333
_jana_atom_site_adp_d_3333
? ? ? ? ? ? ? ? ? ? ? ? ? ? ? ? ?

loop_
_jana_atom_site_adp_e_label
_jana_atom_site_adp_e_type_symbol
_jana_atom_site_adp_e_11111
_jana_atom_site_adp_e_11112
_jana_atom_site_adp_e_11113
_jana_atom_site_adp_e_11122
_jana_atom_site_adp_e_11123
_jana_atom_site_adp_e_11133
_jana_atom_site_adp_e_11222
_jana_atom_site_adp_e_11223
_jana_atom_site_adp_e_11233
_jana_atom_site_adp_e_11333
_jana_atom_site_adp_e_12222
_jana_atom_site_adp_e_12223
_jana_atom_site_adp_e_12233
_jana_atom_site_adp_e_12333
_jana_atom_site_adp_e_13333
_jana_atom_site_adp_e_22222
_jana_atom_site_adp_e_22223
_jana_atom_site_adp_e_22233
_jana_atom_site_adp_e_22333
_jana_atom_site_adp_e_23333
_jana_atom_site_adp_e_33333
? ? ? ? ? ? ? ? ? ? ? ? ? ? ? ? ? ? ? ? ? ? ?

loop_
_jana_atom_site_adp_f_label
_jana_atom_site_adp_f_type_symbol
_jana_atom_site_adp_f_111111
_jana_atom_site_adp_f_111112
_jana_atom_site_adp_f_111113
_jana_atom_site_adp_f_111122
_jana_atom_site_adp_f_111123
_jana_atom_site_adp_f_111133
_jana_atom_site_adp_f_111222
_jana_atom_site_adp_f_111223
_jana_atom_site_adp_f_111233
_jana_atom_site_adp_f_111333
_jana_atom_site_adp_f_112222
_jana_atom_site_adp_f_112223
_jana_atom_site_adp_f_112233
_jana_atom_site_adp_f_112333
_jana_atom_site_adp_f_113333
_jana_atom_site_adp_f_122222
_jana_atom_site_adp_f_122223
_jana_atom_site_adp_f_122233
_jana_atom_site_adp_f_122333
_jana_atom_site_adp_f_123333
_jana_atom_site_adp_f_133333
_jana_atom_site_adp_f_222222
_jana_atom_site_adp_f_222223
_jana_atom_site_adp_f_222233
_jana_atom_site_adp_f_222333
_jana_atom_site_adp_f_223333
_jana_atom_site_adp_f_233333
_jana_atom_site_adp_f_333333
? ? ? ? ? ? ? ? ? ? ? ? ? ? ? ? ? ? ? ? ? ? ? ? ? ? ? ? ? ?

_cod_database_fobs_code 1561637
